data_1543245
loop_
_publ_author_name
'Gerlach, Daniela'
'Brendler, Erica'
'Wagler, J\"org'

_publ_section_title
;
 Hexacoordinate Silicon Compounds with a Dianionic Tetradentate
 (N,N&#x2032;,N&#x2032;,N)-Chelating Ligand
;
_journal_issue 2
_journal_name_full Inorganics
_journal_page_first 8
_journal_paper_doi 10.3390/inorganics4020008
_journal_volume 4
_journal_year 2016
_chemical_formula_moiety 'C14 H15 Cl2 N Si'
_chemical_formula_sum 'C14 H15 Cl2 N Si'
_chemical_formula_weight 296.26
_chemical_name_systematic
;
 ?
;
_space_group_IT_number 14
_symmetry_cell_setting monoclinic
_symmetry_space_group_name_Hall '-P 2ybc'
_symmetry_space_group_name_H-M 'P 1 21/c 1'
_atom_sites_solution_hydrogens geom
_atom_sites_solution_primary direct
_atom_sites_solution_secondary difmap
_audit_creation_method SHELXL-97
_cell_angle_alpha 90.00
_cell_angle_beta 110.965(5)
_cell_angle_gamma 90.00
_cell_formula_units_Z 4
_cell_length_a 16.6233(11)
_cell_length_b 7.5451(3)
_cell_length_c 12.2941(8)
_cell_measurement_reflns_used 13897
_cell_measurement_temperature 150(2)
_cell_measurement_theta_max 30.16
_cell_measurement_theta_min 2.62
_cell_volume 1439.90(15)
_computing_cell_refinement 'STOE X-AREA'
_computing_data_collection 'STOE X-AREA'
_computing_data_reduction 'STOE X-RED'
_computing_molecular_graphics 'ORTEP32 (Farugia)'
_computing_publication_material 'CIFTAB (Sheldrick)'
_computing_structure_refinement 'SHELXL-97 (Sheldrick, 1997)'
_computing_structure_solution 'SHELXS-97 (Sheldrick, 1990)'
_diffrn_ambient_temperature 150(2)
_diffrn_measured_fraction_theta_full 1.000
_diffrn_measured_fraction_theta_max 1.000
_diffrn_measurement_device_type 'Stoe IPDS-2T'
_diffrn_measurement_method 'omega scans'
_diffrn_radiation_monochromator graphite
_diffrn_radiation_source 'fine-focus sealed tube'
_diffrn_radiation_type MoK\a
_diffrn_radiation_wavelength 0.71073
_diffrn_reflns_av_R_equivalents 0.0500
_diffrn_reflns_av_sigmaI/netI 0.0294
_diffrn_reflns_limit_h_max 23
_diffrn_reflns_limit_h_min -23
_diffrn_reflns_limit_k_max 10
_diffrn_reflns_limit_k_min -10
_diffrn_reflns_limit_l_max 17
_diffrn_reflns_limit_l_min -17
_diffrn_reflns_number 19787
_diffrn_reflns_theta_full 30.00
_diffrn_reflns_theta_max 30.00
_diffrn_reflns_theta_min 2.62
_exptl_absorpt_coefficient_mu 0.516
_exptl_absorpt_correction_T_max 0.9805
_exptl_absorpt_correction_T_min 0.8720
_exptl_absorpt_correction_type integration
_exptl_absorpt_process_details XShape
_exptl_crystal_colour colorless
_exptl_crystal_density_diffrn 1.367
_exptl_crystal_density_method 'not measured'
_exptl_crystal_description plate
_exptl_crystal_F_000 616
_exptl_crystal_size_max 0.40
_exptl_crystal_size_mid 0.25
_exptl_crystal_size_min 0.05
_refine_diff_density_max 0.428
_refine_diff_density_min -0.305
_refine_diff_density_rms 0.054
_refine_ls_extinction_method none
_refine_ls_goodness_of_fit_ref 1.044
_refine_ls_hydrogen_treatment constr
_refine_ls_matrix_type full
_refine_ls_number_parameters 165
_refine_ls_number_reflns 4203
_refine_ls_number_restraints 0
_refine_ls_restrained_S_all 1.044
_refine_ls_R_factor_all 0.0535
_refine_ls_R_factor_gt 0.0348
_refine_ls_shift/su_max 0.001
_refine_ls_shift/su_mean 0.000
_refine_ls_structure_factor_coef Fsqd
_refine_ls_weighting_details 'calc w=1/[\s^2^(Fo^2^)+(0.0354P)^2^+0.5218P] where P=(Fo^2^+2Fc^2^)/3'
_refine_ls_weighting_scheme calc
_refine_ls_wR_factor_gt 0.0771
_refine_ls_wR_factor_ref 0.0841
_reflns_number_gt 3296
_reflns_number_total 4203
_reflns_threshold_expression >2sigma(I)
_cod_data_source_file dg21301.cif
_cod_data_source_block dg21301
_cod_original_sg_symbol_Hall -P2ybc
_cod_original_sg_symbol_H-M P21/c
_cod_database_code 1543245

loop_
_symmetry_equiv_pos_as_xyz
'x, y, z'
'-x, y+1/2, -z+1/2'
'-x, -y, -z'
'x, -y-1/2, z-1/2'

loop_
_atom_site_label
_atom_site_type_symbol
_atom_site_fract_x
_atom_site_fract_y
_atom_site_fract_z
_atom_site_U_iso_or_equiv
_atom_site_adp_type
_atom_site_occupancy
_atom_site_symmetry_multiplicity
_atom_site_calc_flag
_atom_site_refinement_flags
Cl1 Cl 0.16241(3) 0.60709(5) 0.64610(4) 0.03422(10) Uani 1 1 d .
Cl2 Cl 0.19995(3) 0.92154(6) 0.47690(3) 0.03547(10) Uani 1 1 d .
Si1 Si 0.21457(3) 0.85820(6) 0.64672(4) 0.02640(10) Uani 1 1 d .
N1 N 0.59476(8) 0.81917(18) 0.94565(11) 0.0305(3) Uani 1 1 d .
C1 C 0.33011(10) 0.84901(19) 0.73597(13) 0.0264(3) Uani 1 1 d .
C2 C 0.35874(10) 0.7706(2) 0.84713(14) 0.0298(3) Uani 1 1 d .
H2 H 0.3173 0.7202 0.8748 0.036 Uiso 1 1 calc R
C3 C 0.44479(10) 0.7640(2) 0.91769(13) 0.0287(3) Uani 1 1 d .
H3 H 0.4610 0.7117 0.9928 0.034 Uiso 1 1 calc R
C4 C 0.50898(9) 0.83423(19) 0.87924(12) 0.0255(3) Uani 1 1 d .
C5 C 0.48067(10) 0.9157(2) 0.76846(13) 0.0285(3) Uani 1 1 d .
H5 H 0.5218 0.9669 0.7406 0.034 Uiso 1 1 calc R
C6 C 0.39421(10) 0.9224(2) 0.69972(13) 0.0279(3) Uani 1 1 d .
H6 H 0.3776 0.9783 0.6257 0.033 Uiso 1 1 calc R
C7 C 0.62158(11) 0.7517(2) 1.06429(14) 0.0331(3) Uani 1 1 d .
H7A H 0.5967 0.8255 1.1098 0.050 Uiso 1 1 calc R
H7B H 0.6846 0.7549 1.0998 0.050 Uiso 1 1 calc R
H7C H 0.6015 0.6293 1.0630 0.050 Uiso 1 1 calc R
C8 C 0.65963(11) 0.8942(3) 0.90549(16) 0.0381(4) Uani 1 1 d .
H8A H 0.6507 0.8502 0.8270 0.057 Uiso 1 1 calc R
H8B H 0.7170 0.8594 0.9586 0.057 Uiso 1 1 calc R
H8C H 0.6549 1.0237 0.9037 0.057 Uiso 1 1 calc R
C9 C 0.14692(9) 1.01493(19) 0.69323(12) 0.0258(3) Uani 1 1 d .
C10 C 0.15581(10) 1.0211(2) 0.81078(13) 0.0300(3) Uani 1 1 d .
H10 H 0.1977 0.9485 0.8655 0.036 Uiso 1 1 calc R
C11 C 0.10428(11) 1.1319(2) 0.84862(14) 0.0328(3) Uani 1 1 d .
H11 H 0.1109 1.1342 0.9286 0.039 Uiso 1 1 calc R
C12 C 0.04318(10) 1.2390(2) 0.76950(15) 0.0340(3) Uani 1 1 d .
H12 H 0.0083 1.3154 0.7955 0.041 Uiso 1 1 calc R
C13 C 0.03288(10) 1.2345(2) 0.65248(14) 0.0342(3) Uani 1 1 d .
H13 H -0.0090 1.3078 0.5982 0.041 Uiso 1 1 calc R
C14 C 0.08415(10) 1.1221(2) 0.61469(13) 0.0305(3) Uani 1 1 d .
H14 H 0.0763 1.1182 0.5343 0.037 Uiso 1 1 calc R

loop_
_atom_site_aniso_label
_atom_site_aniso_U_11
_atom_site_aniso_U_22
_atom_site_aniso_U_33
_atom_site_aniso_U_23
_atom_site_aniso_U_13
_atom_site_aniso_U_12
Cl1 0.03354(19) 0.02837(18) 0.0430(2) -0.00849(15) 0.01635(16) -0.00536(15)
Cl2 0.0371(2) 0.0479(2) 0.02561(17) -0.00138(15) 0.01634(15) 0.00484(17)
Si1 0.0273(2) 0.0282(2) 0.02660(19) -0.00273(15) 0.01314(15) -0.00009(16)
N1 0.0288(6) 0.0334(7) 0.0311(6) 0.0009(5) 0.0130(5) -0.0022(5)
C1 0.0284(7) 0.0249(7) 0.0294(7) -0.0016(5) 0.0145(5) 0.0010(6)
C2 0.0300(7) 0.0306(7) 0.0341(8) 0.0028(6) 0.0181(6) -0.0012(6)
C3 0.0329(7) 0.0285(7) 0.0283(7) 0.0036(6) 0.0153(6) 0.0002(6)
C4 0.0288(7) 0.0223(6) 0.0286(7) -0.0026(5) 0.0140(6) -0.0003(5)
C5 0.0306(7) 0.0267(7) 0.0335(7) 0.0010(6) 0.0179(6) -0.0024(6)
C6 0.0324(7) 0.0270(7) 0.0275(7) 0.0020(5) 0.0149(6) 0.0010(6)
C7 0.0334(8) 0.0334(8) 0.0311(8) 0.0012(6) 0.0097(6) 0.0007(6)
C8 0.0293(8) 0.0456(10) 0.0411(9) 0.0018(7) 0.0145(7) -0.0065(7)
C9 0.0261(7) 0.0259(7) 0.0279(7) -0.0009(5) 0.0127(5) -0.0018(5)
C10 0.0313(7) 0.0312(8) 0.0267(7) -0.0005(6) 0.0095(6) 0.0048(6)
C11 0.0374(8) 0.0357(8) 0.0281(7) -0.0033(6) 0.0150(6) 0.0042(7)
C12 0.0317(8) 0.0336(8) 0.0391(8) -0.0052(6) 0.0157(7) 0.0037(6)
C13 0.0316(8) 0.0351(8) 0.0342(8) 0.0037(6) 0.0099(6) 0.0073(6)
C14 0.0317(7) 0.0348(8) 0.0261(7) 0.0014(6) 0.0115(6) 0.0007(6)

loop_
_atom_type_symbol
_atom_type_description
_atom_type_scat_dispersion_real
_atom_type_scat_dispersion_imag
_atom_type_scat_source
C C 0.0033 0.0016 'International Tables Vol C Tables 4.2.6.8 and 6.1.1.4'
H H 0.0000 0.0000 'International Tables Vol C Tables 4.2.6.8 and 6.1.1.4'
N N 0.0061 0.0033 'International Tables Vol C Tables 4.2.6.8 and 6.1.1.4'
Si Si 0.0817 0.0704 'International Tables Vol C Tables 4.2.6.8 and 6.1.1.4'
Cl Cl 0.1484 0.1585 'International Tables Vol C Tables 4.2.6.8 and 6.1.1.4'

loop_
_geom_angle_atom_site_label_1
_geom_angle_atom_site_label_2
_geom_angle_atom_site_label_3
_geom_angle
C1 Si1 C9 117.25(7)
C1 Si1 Cl2 109.32(5)
C9 Si1 Cl2 107.34(5)
C1 Si1 Cl1 108.19(5)
C9 Si1 Cl1 106.45(5)
Cl2 Si1 Cl1 107.93(3)
C4 N1 C8 120.39(13)
C4 N1 C7 120.39(13)
C8 N1 C7 118.59(13)
C2 C1 C6 116.23(14)
C2 C1 Si1 120.86(11)
C6 C1 Si1 122.89(11)
C3 C2 C1 122.61(13)
C3 C2 H2 118.7
C1 C2 H2 118.7
C2 C3 C4 120.73(14)
C2 C3 H3 119.6
C4 C3 H3 119.6
N1 C4 C5 121.79(13)
N1 C4 C3 121.18(13)
C5 C4 C3 117.01(14)
C6 C5 C4 121.32(13)
C6 C5 H5 119.3
C4 C5 H5 119.3
C5 C6 C1 122.07(14)
C5 C6 H6 119.0
C1 C6 H6 119.0
N1 C7 H7A 109.5
N1 C7 H7B 109.5
H7A C7 H7B 109.5
N1 C7 H7C 109.5
H7A C7 H7C 109.5
H7B C7 H7C 109.5
N1 C8 H8A 109.5
N1 C8 H8B 109.5
H8A C8 H8B 109.5
N1 C8 H8C 109.5
H8A C8 H8C 109.5
H8B C8 H8C 109.5
C14 C9 C10 118.10(13)
C14 C9 Si1 122.69(11)
C10 C9 Si1 119.15(11)
C11 C10 C9 121.01(14)
C11 C10 H10 119.5
C9 C10 H10 119.5
C12 C11 C10 119.98(14)
C12 C11 H11 120.0
C10 C11 H11 120.0
C11 C12 C13 120.07(14)
C11 C12 H12 120.0
C13 C12 H12 120.0
C12 C13 C14 119.79(15)
C12 C13 H13 120.1
C14 C13 H13 120.1
C13 C14 C9 121.05(14)
C13 C14 H14 119.5
C9 C14 H14 119.5

loop_
_geom_bond_atom_site_label_1
_geom_bond_atom_site_label_2
_geom_bond_distance
Cl1 Si1 2.0825(6)
Cl2 Si1 2.0695(6)
Si1 C1 1.8410(16)
Si1 C9 1.8575(15)
N1 C4 1.371(2)
N1 C8 1.452(2)
N1 C7 1.456(2)
C1 C2 1.407(2)
C1 C6 1.407(2)
C2 C3 1.383(2)
C2 H2 0.9500
C3 C4 1.416(2)
C3 H3 0.9500
C4 C5 1.413(2)
C5 C6 1.383(2)
C5 H5 0.9500
C6 H6 0.9500
C7 H7A 0.9800
C7 H7B 0.9800
C7 H7C 0.9800
C8 H8A 0.9800
C8 H8B 0.9800
C8 H8C 0.9800
C9 C14 1.398(2)
C9 C10 1.400(2)
C10 C11 1.391(2)
C10 H10 0.9500
C11 C12 1.387(2)
C11 H11 0.9500
C12 C13 1.387(2)
C12 H12 0.9500
C13 C14 1.395(2)
C13 H13 0.9500
C14 H14 0.9500

loop_
_geom_torsion_atom_site_label_1
_geom_torsion_atom_site_label_2
_geom_torsion_atom_site_label_3
_geom_torsion_atom_site_label_4
_geom_torsion
C9 Si1 C1 C2 72.09(14)
Cl2 Si1 C1 C2 -165.50(11)
Cl1 Si1 C1 C2 -48.20(13)
C9 Si1 C1 C6 -106.23(13)
Cl2 Si1 C1 C6 16.17(14)
Cl1 Si1 C1 C6 133.47(12)
C6 C1 C2 C3 -0.3(2)
Si1 C1 C2 C3 -178.78(12)
C1 C2 C3 C4 -1.2(2)
C8 N1 C4 C5 2.6(2)
C7 N1 C4 C5 173.45(14)
C8 N1 C4 C3 -179.15(15)
C7 N1 C4 C3 -8.3(2)
C2 C3 C4 N1 -176.16(14)
C2 C3 C4 C5 2.1(2)
N1 C4 C5 C6 176.76(14)
C3 C4 C5 C6 -1.5(2)
C4 C5 C6 C1 0.0(2)
C2 C1 C6 C5 1.0(2)
Si1 C1 C6 C5 179.37(12)
C1 Si1 C9 C14 137.08(13)
Cl2 Si1 C9 C14 13.66(14)
Cl1 Si1 C9 C14 -101.71(13)
C1 Si1 C9 C10 -45.99(14)
Cl2 Si1 C9 C10 -169.42(11)
Cl1 Si1 C9 C10 75.21(12)
C14 C9 C10 C11 -0.6(2)
Si1 C9 C10 C11 -177.67(13)
C9 C10 C11 C12 -0.3(3)
C10 C11 C12 C13 0.6(3)
C11 C12 C13 C14 0.0(3)
C12 C13 C14 C9 -0.9(3)
C10 C9 C14 C13 1.2(2)
Si1 C9 C14 C13 178.15(13)
